data_2001050
loop_
_publ_author_name
'Peters, D. A.'
'Beddoes, R. L.'
'Joule, J. A.'

_publ_section_title
;
 Structures of 3-methoxypyrazine 1-oxide (1<i>a</i>) and
 3-methoxy-5-methylpyrazine 1-oxide (1<i>b</i>)
;
_journal_issue 2
_journal_name_full 'Acta Crystallographica Section C'
_journal_page_first 307
_journal_page_last 311
_journal_paper_doi 10.1107/S0108270191008624
_journal_volume 48
_journal_year 1992
_chemical_formula_sum 'C6 H8 N2 O2'
_chemical_formula_weight 140.1
_symmetry_cell_setting orthorhombic
_symmetry_space_group_name_Hall 'P 2c -2n'
_symmetry_space_group_name_H-M 'P n a 21'
_cell_angle_alpha 90
_cell_angle_beta 90
_cell_angle_gamma 90
_cell_formula_units_Z 4
_cell_length_a 8.0056(5)
_cell_length_b 12.7140(6)
_cell_length_c 6.6861(9)
_cell_volume 680.53(11)
_diffrn_radiation_type Mo
_diffrn_radiation_wavelength 0.71069
_exptl_absorpt_coefficient_mu 0.098
_exptl_crystal_density_diffrn 1.368
_exptl_crystal_F_000 296
_cod_data_source_file he0025.cif
_cod_data_source_block he0025b
_cod_original_cell_volume 680.5(2)
_cod_database_code 2001050

loop_
_atom_site_label
_atom_site_fract_x
_atom_site_fract_y
_atom_site_fract_z
O1 .5041(2) .76059(12) -.0063
O2 .2396(3) .44027(13) -.005(3)
N1 .5088(3) .65890(10) .006(4)
N2 .5294(3) .4416(2) -.004(4)
C1 .6655(4) .5033(2) .004(4)
C2 .6599(4) .6091(2) -.010(4)
C3 .3690(4) .6015(2) -.016(4)
C4 .3872(4) .4929(2) -.007(4)
C5 .8327(5) .4484(5) .005(4)
C6 .2453(5) .3262(3) -.0202(4)
H2 .760(3) .657(2) -.039(11)
H3 .263(3) .644(2) .038(7)
H51 .844(7) .427(5) .12(2)
H52 .828(5) .383(3) -.093(11)
H53 .930(4) .500(2) -.106(7)
H61 .140(4) .300(2) .075(9)
H62 .327(6) .313(3) -.173(8)
H63 .312(5) .291(2) .01(3)

loop_
_geom_bond_atom_site_label_1
_geom_bond_atom_site_label_2
_geom_bond_distance
O1 N1 1.297(3)
O2 C4 1.358(4)
O2 C6 1.454(5)
N1 C2 1.370(4)
N1 C3 1.344(4)
N2 C1 1.344(3)
N2 C4 1.313(3)
C1 C2 1.349(3)
C1 C5 1.510(5)
C3 C4 1.390(4)
C2 H2 1.03(3)
C3 H3 1.07(3)
C5 H51 0.80(10)
C5 H52 1.06(6)
C5 H53 1.26(4)
C6 H61 1.11(4)
C6 H62 1.22(5)
C6 H63 0.72(7)
